data_7244567
loop_
_publ_author_name
'Hu, Qianlan'
'Xu, Tong'
'Gu, Jiaming'
'Zhang, Lirong'
'Liu, Yunling'

_publ_section_title
;
 A series of isostructural lanthanide metal-organic frameworks: effective
 fluorescence sensing for Fe3+, 2,4-DNP and 4-NP
;
_journal_name_full CrystEngComm
_journal_paper_doi 10.1039/D2CE00106C
_journal_year 2022
_chemical_formula_moiety 'C43 H42 N9 O16 Y2'
_chemical_formula_sum 'C43 H42 N9 O16 Y2'
_chemical_formula_weight 1118.67
_space_group_crystal_system monoclinic
_space_group_IT_number 15
_space_group_name_Hall '-C 2yc'
_space_group_name_H-M_alt 'C 1 2/c 1'
_atom_sites_solution_hydrogens geom
_atom_sites_solution_primary iterative
_audit_creation_date 2021-07-16
_audit_creation_method
;
Olex2 1.2
(compiled 2018.05.29 svn.r3508 for OlexSys, GUI svn.r5506)
;
_audit_update_record
;
2022-01-11 deposited with the CCDC.	2022-02-28 downloaded from the CCDC.
;
_cell_angle_alpha 90
_cell_angle_beta 113.735(2)
_cell_angle_gamma 90
_cell_formula_units_Z 8
_cell_length_a 44.809(4)
_cell_length_b 10.8964(9)
_cell_length_c 25.255(2)
_cell_measurement_reflns_used 4927
_cell_measurement_temperature 297.8
_cell_measurement_theta_max 24.26
_cell_measurement_theta_min 2.39
_cell_volume 11287.9(16)
_computing_cell_refinement a
_computing_data_reduction a
_computing_molecular_graphics 'Olex2 (Dolomanov et al., 2009)'
_computing_publication_material 'Olex2 (Dolomanov et al., 2009)'
_computing_structure_refinement 'ShelXL (Sheldrick, 2015)'
_computing_structure_solution 'olex2.solve (Bourhis et al., 2015)'
_diffrn_ambient_temperature 297.8
_diffrn_measured_fraction_theta_full 0.989
_diffrn_measured_fraction_theta_max 0.987
_diffrn_measurement_device_type 'CCD area detector'
_diffrn_measurement_method 'phi and omega scans'
_diffrn_radiation_monochromator graphite
_diffrn_radiation_type MoK\a
_diffrn_radiation_wavelength 0.71073
_diffrn_reflns_av_R_equivalents 0.1232
_diffrn_reflns_av_unetI/netI 0.1048
_diffrn_reflns_Laue_measured_fraction_full 0.989
_diffrn_reflns_Laue_measured_fraction_max 0.987
_diffrn_reflns_limit_h_max 53
_diffrn_reflns_limit_h_min -54
_diffrn_reflns_limit_k_max 12
_diffrn_reflns_limit_k_min -13
_diffrn_reflns_limit_l_max 30
_diffrn_reflns_limit_l_min -30
_diffrn_reflns_number 51731
_diffrn_reflns_point_group_measured_fraction_full 0.989
_diffrn_reflns_point_group_measured_fraction_max 0.987
_diffrn_reflns_theta_full 25.242
_diffrn_reflns_theta_max 25.388
_diffrn_reflns_theta_min 2.345
_exptl_absorpt_coefficient_mu 2.113
_exptl_absorpt_correction_T_max 0.7452
_exptl_absorpt_correction_T_min 0.6672
_exptl_absorpt_correction_type none
_exptl_absorpt_process_details
;
SADABS-2016/2 (Bruker,2016/2) was used for absorption correction.
wR2(int) was 0.0778 before and 0.0632 after correction.
The Ratio of minimum to maximum transmission is 0.8953.
The \l/2 correction factor is Not present.
;
_exptl_crystal_colour 'clear light colourless'
_exptl_crystal_colour_lustre clear
_exptl_crystal_colour_modifier light
_exptl_crystal_colour_primary colourless
_exptl_crystal_density_diffrn 1.317
_exptl_crystal_description block
_exptl_crystal_F_000 4552
_exptl_crystal_size_max 0.27
_exptl_crystal_size_mid 0.26
_exptl_crystal_size_min 0.24
_refine_diff_density_max 1.086
_refine_diff_density_min -0.743
_refine_diff_density_rms 0.109
_refine_ls_extinction_method none
_refine_ls_goodness_of_fit_ref 1.069
_refine_ls_hydrogen_treatment constr
_refine_ls_matrix_type full
_refine_ls_number_parameters 638
_refine_ls_number_reflns 10254
_refine_ls_number_restraints 779
_refine_ls_restrained_S_all 1.094
_refine_ls_R_factor_all 0.1466
_refine_ls_R_factor_gt 0.0837
_refine_ls_shift/su_max 0.001
_refine_ls_shift/su_mean 0.000
_refine_ls_structure_factor_coef Fsqd
_refine_ls_weighting_details 'w=1/[\s^2^(Fo^2^)+(0.1097P)^2^+20.1464P] where P=(Fo^2^+2Fc^2^)/3'
_refine_ls_weighting_scheme calc
_refine_ls_wR_factor_gt 0.1975
_refine_ls_wR_factor_ref 0.2258
_reflns_Friedel_coverage 0.000
_reflns_number_gt 5936
_reflns_number_total 10254
_reflns_threshold_expression 'I > 2\s(I)'
_cod_data_source_file d2ce00106c2.cif
_cod_data_source_block aaa_sq
_cod_original_cell_volume 11287.9(17)
_cod_database_code 7244567
_shelx_shelxl_version_number 2018/3
_shelx_space_group_comment
;
The symmetry employed for this shelxl refinement is uniquely defined
by the following loop, which should always be used as a source of
symmetry information in preference to the above space-group names.
They are only intended as comments.
;
_shelx_estimated_absorpt_t_max 0.631
_shelx_estimated_absorpt_t_min 0.599
_olex2_refinement_description
;
1. Fixed Uiso
 At 1.2 times of:
  All C(H) groups, All N(H) groups
 At 1.5 times of:
  All C(H,H,H) groups
2. Restrained distances
 C2-C3
 1.31 with sigma of 0.01
 N1-C3
 1.39 with sigma of 0.01
 C1-N2
 1.34 with sigma of 0.01
 C2-C1
 1.38 with sigma of 0.01
 N2-N1
 1.39 with sigma of 0.01
 C39-C37
 2.1 with sigma of 0.01
 C38-C39
 2.1 with sigma of 0.01
3. Uiso/Uaniso restraints and constraints
C37 \\sim C38 \\sim C39 \\sim N8: within 2A with sigma of 0.02 and sigma for
terminal atoms of 0.01
C1 \\sim C2 \\sim C3 \\sim N1 \\sim N2: within 2A with sigma of 0.01 and sigma
for terminal atoms of 0.02
N7 \\sim C35 \\sim C36 \\sim C34: within 2A with sigma of 0.01 and sigma for
terminal atoms of 0.02
C1 \\sim C2 \\sim C3 \\sim C4 \\sim C5 \\sim C6 \\sim C7 \\sim C8 \\sim C9
\\sim C10 \\sim C11 \\sim C12 \\sim C13 \\sim C14 \\sim C15 \\sim C16 \\sim C17
\\sim C18 \\sim C19 \\sim C20 \\sim C21 \\sim C22 \\sim C23 \\sim C24 \\sim C25
\\sim C26 \\sim C27 \\sim C28 \\sim C29 \\sim C30 \\sim C31 \\sim C32 \\sim C33
\\sim C34 \\sim C35 \\sim C36 \\sim C37 \\sim C38 \\sim C39 \\sim C40 \\sim C41
\\sim C42 \\sim C43: within 3.8A with sigma of 0.01 and sigma for terminal
atoms of 0.02
Uanis(C43) \\sim Ueq: with sigma of 0.01 and sigma for terminal atoms of 0.02
4.a Aromatic/amide H refined with riding coordinates:
 C1(H1), C2(H2), C5(H5), C7(H7), C9(H9), C12(H12), C13(H13), C16(H16),
 C18(H18), C20(H20), C23(H23), C24(H24), C27(H27), C29(H29), C31(H31), C34(H34),
  C37(H37), C40(H40), N2(H2A), N4(H4), N6(H6)
4.b Idealised Me refined as rotating group:
 C35(H35A,H35B,H35C), C36(H36A,H36B,H36C), C38(H38A,H38B,H38C), C39(H39A,H39B,
 H39C), C41(H41A,H41B,H41C), C42(H42A,H42B,H42C), C43(H43A,H43B,H43C)
;
_olex2_submission_special_instructions 'No special instructions were received'

loop_
_space_group_symop_operation_xyz
'x, y, z'
'-x, y, -z+1/2'
'x+1/2, y+1/2, z'
'-x+1/2, y+1/2, -z+1/2'
'-x, -y, -z'
'x, -y, z-1/2'
'-x+1/2, -y+1/2, -z'
'x+1/2, -y+1/2, z-1/2'

loop_
_atom_site_label
_atom_site_type_symbol
_atom_site_fract_x
_atom_site_fract_y
_atom_site_fract_z
_atom_site_U_iso_or_equiv
_atom_site_adp_type
_atom_site_occupancy
_atom_site_site_symmetry_order
_atom_site_calc_flag
_atom_site_refinement_flags_posn
_atom_site_refinement_flags_adp
_atom_site_refinement_flags_occupancy
_atom_site_disorder_assembly
_atom_site_disorder_group
C1 C 0.4708(3) 0.1959(14) 0.8602(5) 0.124(3) Uani 1 1 d D U . . .
H1 H 0.473727 0.201358 0.898687 0.149 Uiso 1 1 calc R . . . .
C2 C 0.4475(3) 0.2538(13) 0.8137(5) 0.111(3) Uani 1 1 d D U . . .
H2 H 0.434289 0.316541 0.817036 0.134 Uiso 1 1 calc R . . . .
C3 C 0.4458(3) 0.2115(12) 0.7643(5) 0.095(2) Uani 1 1 d D U . . .
C4 C 0.4261(2) 0.2669(11) 0.7110(4) 0.0773(19) Uani 1 1 d . U . . .
C5 C 0.3937(2) 0.2923(10) 0.6973(4) 0.0731(19) Uani 1 1 d . U . . .
H5 H 0.384775 0.273592 0.723809 0.088 Uiso 1 1 calc R . . . .
C6 C 0.3738(2) 0.3459(9) 0.6441(4) 0.0637(18) Uani 1 1 d . U . . .
C7 C 0.3868(2) 0.3671(9) 0.6024(4) 0.0607(18) Uani 1 1 d . U . . .
H7 H 0.373804 0.401336 0.566815 0.073 Uiso 1 1 calc R . . . .
C8 C 0.4184(2) 0.3371(9) 0.6147(4) 0.0643(18) Uani 1 1 d . U . . .
C9 C 0.4387(2) 0.2872(10) 0.6689(4) 0.0745(19) Uani 1 1 d . U . . .
H9 H 0.460291 0.267903 0.676735 0.089 Uiso 1 1 calc R . . . .
C10 C 0.3382(2) 0.3726(9) 0.6298(4) 0.0568(19) Uani 1 1 d . U . . .
C11 C 0.4310(2) 0.3485(9) 0.5700(4) 0.0578(18) Uani 1 1 d . U . . .
C12 C 0.3738(3) 0.0888(8) 0.8312(4) 0.082(3) Uani 1 1 d . U . . .
H12 H 0.386289 0.150120 0.855788 0.099 Uiso 1 1 calc R . . . .
C13 C 0.3499(3) 0.1050(8) 0.7763(4) 0.076(2) Uani 1 1 d . U . . .
H13 H 0.342517 0.178626 0.756681 0.091 Uiso 1 1 calc R . . . .
C14 C 0.3393(2) -0.0126(7) 0.7568(3) 0.0581(18) Uani 1 1 d . U . . .
C15 C 0.3151(2) -0.0494(7) 0.6989(3) 0.0490(16) Uani 1 1 d . U . . .
C16 C 0.30012(19) 0.0378(7) 0.6568(3) 0.0483(16) Uani 1 1 d . U . . .
H16 H 0.304408 0.120510 0.665757 0.058 Uiso 1 1 calc R . . . .
C17 C 0.27877(18) 0.0044(6) 0.6014(3) 0.0385(15) Uani 1 1 d . U . . .
C18 C 0.27203(17) -0.1210(6) 0.5882(3) 0.0347(14) Uani 1 1 d . U . . .
H18 H 0.258216 -0.144910 0.551001 0.042 Uiso 1 1 calc R . . . .
C19 C 0.28598(18) -0.2078(6) 0.6305(3) 0.0400(15) Uani 1 1 d . U . . .
C20 C 0.30739(19) -0.1740(6) 0.6853(3) 0.0465(16) Uani 1 1 d . U . . .
H20 H 0.316800 -0.233748 0.713388 0.056 Uiso 1 1 calc R . . . .
C21 C 0.2625(2) 0.1011(7) 0.5569(3) 0.0450(16) Uani 1 1 d . U . . .
C22 C 0.27846(19) -0.3375(6) 0.6177(3) 0.0415(16) Uani 1 1 d . U . . .
C23 C 0.3189(2) 0.6628(9) 0.4884(4) 0.067(2) Uani 1 1 d . U . . .
H23 H 0.305983 0.604716 0.496060 0.080 Uiso 1 1 calc R . . . .
C24 C 0.3496(2) 0.6459(8) 0.4926(4) 0.061(2) Uani 1 1 d . U . . .
H24 H 0.361686 0.573735 0.502162 0.073 Uiso 1 1 calc R . . . .
C25 C 0.35942(18) 0.7600(7) 0.4795(4) 0.0483(16) Uani 1 1 d . U . . .
C26 C 0.39094(17) 0.7915(6) 0.4790(3) 0.0400(14) Uani 1 1 d . U . . .
C27 C 0.41347(17) 0.7043(6) 0.4804(3) 0.0408(15) Uani 1 1 d . U . . .
H27 H 0.408118 0.621863 0.480322 0.049 Uiso 1 1 calc R . . . .
C28 C 0.44371(16) 0.7346(6) 0.4818(3) 0.0379(14) Uani 1 1 d . U . . .
C29 C 0.45224(18) 0.8583(6) 0.4834(3) 0.0403(14) Uani 1 1 d . U . . .
H29 H 0.472821 0.880324 0.485929 0.048 Uiso 1 1 calc R . . . .
C30 C 0.42989(17) 0.9480(6) 0.4812(3) 0.0365(14) Uani 1 1 d . U . . .
C31 C 0.39991(17) 0.9158(6) 0.4791(3) 0.0387(14) Uani 1 1 d . U . . .
H31 H 0.385163 0.977016 0.477819 0.046 Uiso 1 1 calc R . . . .
C32 C 0.46705(18) 0.6388(6) 0.4797(3) 0.0397(15) Uani 1 1 d . U . . .
C33 C 0.43868(18) 1.0798(6) 0.4805(3) 0.0405(15) Uani 1 1 d . U . . .
C34 C 0.2769(4) 0.3571(16) 0.7205(7) 0.120(4) Uani 1 1 d . U . . .
H34 H 0.290734 0.424789 0.731057 0.145 Uiso 1 1 calc R . . . .
C35 C 0.2572(5) 0.1799(18) 0.7528(8) 0.162(5) Uani 1 1 d . U . . .
H35A H 0.235944 0.193443 0.752269 0.243 Uiso 1 1 calc GR . . . .
H35B H 0.268863 0.122104 0.782642 0.243 Uiso 1 1 calc GR . . . .
H35C H 0.255129 0.147994 0.715993 0.243 Uiso 1 1 calc GR . . . .
C36 C 0.2895(5) 0.3270(18) 0.8247(7) 0.173(5) Uani 1 1 d . U . . .
H36A H 0.296749 0.410697 0.828157 0.259 Uiso 1 1 calc GR . . . .
H36B H 0.307868 0.274498 0.844689 0.259 Uiso 1 1 calc GR . . . .
H36C H 0.273859 0.318290 0.841499 0.259 Uiso 1 1 calc GR . . . .
C37 C 0.1968(4) 0.3182(15) 0.5505(7) 0.138(4) Uani 1 1 d D U . . .
H37 H 0.195612 0.271518 0.518899 0.166 Uiso 1 1 calc R . . . .
C38 C 0.1599(4) 0.2080(14) 0.5816(8) 0.173(5) Uani 1 1 d D U . . .
H38A H 0.171675 0.168903 0.618192 0.260 Uiso 1 1 calc GR . . . .
H38B H 0.151843 0.146757 0.551834 0.260 Uiso 1 1 calc GR . . . .
H38C H 0.141934 0.253426 0.583176 0.260 Uiso 1 1 calc GR . . . .
C39 C 0.1791(4) 0.3848(15) 0.6099(8) 0.178(5) Uani 1 1 d D U . . .
H39A H 0.159164 0.430243 0.592135 0.268 Uiso 1 1 calc GR . . . .
H39B H 0.197303 0.439022 0.618132 0.268 Uiso 1 1 calc GR . . . .
H39C H 0.180111 0.348494 0.645196 0.268 Uiso 1 1 calc GR . . . .
C40 C 0.3975(3) 0.3709(11) 0.3506(7) 0.103(4) Uani 1 1 d . U . . .
H40 H 0.401115 0.291101 0.341448 0.124 Uiso 1 1 calc R . . . .
C41 C 0.3754(4) 0.4090(13) 0.2495(7) 0.153(6) Uani 1 1 d . U . . .
H41A H 0.390545 0.447835 0.236601 0.229 Uiso 1 1 calc GR . . . .
H41B H 0.353649 0.434633 0.225405 0.229 Uiso 1 1 calc GR . . . .
H41C H 0.377076 0.321552 0.247131 0.229 Uiso 1 1 calc GR . . . .
C42 C 0.3771(4) 0.5662(15) 0.3188(7) 0.163(6) Uani 1 1 d . U . . .
H42A H 0.365001 0.568079 0.342716 0.244 Uiso 1 1 calc GR . . . .
H42B H 0.364749 0.606347 0.282699 0.244 Uiso 1 1 calc GR . . . .
H42C H 0.397495 0.607746 0.338086 0.244 Uiso 1 1 calc GR . . . .
C43 C 0.4910(6) 0.354(2) 0.3633(11) 0.254(12) Uani 1 1 d . U . . .
H43A H 0.480516 0.322116 0.324836 0.380 Uiso 1 1 calc GR . . . .
H43B H 0.513004 0.324537 0.380713 0.380 Uiso 1 1 calc GR . . . .
H43C H 0.491182 0.442393 0.361780 0.380 Uiso 1 1 calc GR . . . .
N1 N 0.4766(3) 0.1618(15) 0.7806(5) 0.170(4) Uani 1 1 d D U . . .
N2 N 0.4882(3) 0.1315(15) 0.8392(5) 0.178(4) Uani 1 1 d D U . . .
H2A H 0.503541 0.080752 0.857741 0.213 Uiso 1 1 calc R . . . .
N3 N 0.3546(2) -0.0962(7) 0.7962(3) 0.080(3) Uani 1 1 d . . . . .
N4 N 0.3757(2) -0.0313(7) 0.8425(3) 0.088(3) Uani 1 1 d . . . . .
H4 H 0.388540 -0.063623 0.874747 0.106 Uiso 1 1 calc R . . . .
N5 N 0.33510(15) 0.8403(6) 0.4651(3) 0.0551(19) Uani 1 1 d . . . . .
N6 N 0.31049(16) 0.7791(7) 0.4712(3) 0.065(2) Uani 1 1 d . . . . .
H6 H 0.291754 0.810585 0.464840 0.078 Uiso 1 1 calc R . . . .
N7 N 0.2746(3) 0.2926(14) 0.7636(5) 0.129(4) Uani 1 1 d . U . . .
N8 N 0.1802(3) 0.2859(13) 0.5696(6) 0.136(3) Uani 1 1 d . U . . .
N9 N 0.3829(3) 0.4436(10) 0.3083(5) 0.118(4) Uani 1 1 d . . . . .
O1 O 0.32560(12) 0.3440(5) 0.6630(2) 0.0431(12) Uani 1 1 d . . . . .
O2 O 0.32200(13) 0.4250(6) 0.5809(2) 0.0630(17) Uani 1 1 d . . . . .
O3 O 0.41275(14) 0.3845(6) 0.5195(3) 0.0679(17) Uani 1 1 d . . . . .
O4 O 0.45985(16) 0.3206(7) 0.5796(3) 0.088(2) Uani 1 1 d . . . . .
O5 O 0.27013(15) 0.2086(4) 0.5711(2) 0.0631(17) Uani 1 1 d . . . . .
O6 O 0.24298(14) 0.0666(4) 0.5080(2) 0.0537(15) Uani 1 1 d . . . . .
O7 O 0.25883(13) -0.3727(4) 0.5680(2) 0.0484(14) Uani 1 1 d . . . . .
O8 O 0.29113(16) -0.4189(5) 0.6576(3) 0.0709(19) Uani 1 1 d . . . . .
O9 O 0.46020(14) 0.5318(5) 0.4834(3) 0.079(2) Uani 1 1 d . . . . .
O10 O 0.49163(13) 0.6722(4) 0.4721(3) 0.0583(16) Uani 1 1 d . . . . .
O11 O 0.46713(13) 1.1142(5) 0.5056(3) 0.074(2) Uani 1 1 d . . . . .
O12 O 0.41641(13) 1.1548(5) 0.4519(3) 0.0686(19) Uani 1 1 d . . . . .
O13 O 0.26377(16) 0.3383(6) 0.6718(3) 0.0713(18) Uani 1 1 d . . . . .
O14 O 0.21772(16) 0.4070(7) 0.5622(4) 0.102(3) Uani 1 1 d . . . . .
O15 O 0.40715(18) 0.3959(7) 0.4012(4) 0.092(2) Uani 1 1 d . . . . .
O16 O 0.4685(2) 0.3044(9) 0.4070(3) 0.118(3) Uani 1 1 d . . . . .
Y1 Y 0.27223(2) 0.41108(6) 0.59002(3) 0.0323(2) Uani 1 1 d . . . . .
Y2 Y 0.45235(2) 0.32923(6) 0.48167(4) 0.0440(3) Uani 1 1 d . . . . .

loop_
_atom_site_aniso_label
_atom_site_aniso_U_11
_atom_site_aniso_U_22
_atom_site_aniso_U_33
_atom_site_aniso_U_23
_atom_site_aniso_U_13
_atom_site_aniso_U_12
C1 0.103(5) 0.148(6) 0.082(5) 0.009(5) -0.005(5) 0.033(5)
C2 0.093(4) 0.128(5) 0.086(4) 0.005(4) 0.007(4) 0.022(4)
C3 0.078(4) 0.121(4) 0.071(4) 0.007(4) 0.013(3) 0.017(4)
C4 0.062(3) 0.100(4) 0.062(3) 0.006(3) 0.016(3) 0.013(3)
C5 0.060(3) 0.093(4) 0.063(3) 0.004(3) 0.021(3) 0.009(3)
C6 0.053(3) 0.086(4) 0.054(3) 0.003(3) 0.023(3) 0.009(3)
C7 0.051(3) 0.077(4) 0.054(3) 0.002(3) 0.021(3) 0.006(3)
C8 0.054(3) 0.083(4) 0.058(3) 0.001(3) 0.024(3) 0.006(3)
C9 0.061(3) 0.093(4) 0.066(4) 0.004(3) 0.021(3) 0.007(3)
C10 0.050(4) 0.070(4) 0.051(4) -0.001(4) 0.020(3) 0.006(3)
C11 0.045(4) 0.073(4) 0.057(4) 0.008(3) 0.023(3) 0.003(3)
C12 0.106(5) 0.040(4) 0.059(4) -0.002(4) -0.011(4) -0.013(4)
C13 0.100(5) 0.034(4) 0.056(4) 0.004(3) -0.009(4) -0.007(4)
C14 0.079(4) 0.029(3) 0.040(3) -0.002(3) -0.003(3) -0.004(3)
C15 0.072(3) 0.021(3) 0.038(3) 0.000(2) 0.005(3) -0.004(2)
C16 0.068(3) 0.024(3) 0.037(3) 0.000(2) 0.005(3) -0.005(3)
C17 0.056(3) 0.017(3) 0.034(3) -0.002(2) 0.009(3) -0.005(2)
C18 0.054(3) 0.012(3) 0.034(3) -0.001(2) 0.012(2) -0.002(2)
C19 0.058(3) 0.019(3) 0.036(3) -0.004(2) 0.012(3) 0.001(2)
C20 0.064(3) 0.022(3) 0.038(3) 0.000(2) 0.005(3) -0.005(3)
C21 0.064(3) 0.023(3) 0.043(3) 0.001(3) 0.016(3) -0.003(3)
C22 0.059(3) 0.023(3) 0.036(3) -0.002(3) 0.012(3) 0.002(3)
C23 0.046(4) 0.056(4) 0.097(5) 0.018(4) 0.026(4) -0.011(3)
C24 0.041(4) 0.041(4) 0.093(4) 0.015(3) 0.020(3) -0.002(3)
C25 0.040(3) 0.033(3) 0.070(3) 0.008(3) 0.020(3) -0.006(3)
C26 0.033(3) 0.024(3) 0.064(3) 0.008(2) 0.021(2) 0.000(2)
C27 0.037(3) 0.020(3) 0.066(3) 0.007(3) 0.022(3) -0.003(2)
C28 0.035(3) 0.021(3) 0.058(3) 0.006(2) 0.019(3) 0.002(2)
C29 0.036(3) 0.027(3) 0.060(3) 0.004(3) 0.022(3) 0.001(2)
C30 0.038(3) 0.017(3) 0.055(3) 0.004(2) 0.019(3) 0.000(2)
C31 0.037(3) 0.022(3) 0.057(3) 0.004(3) 0.019(3) 0.001(2)
C32 0.040(3) 0.020(3) 0.062(4) 0.004(3) 0.023(3) 0.002(3)
C33 0.040(3) 0.022(3) 0.059(3) 0.001(3) 0.019(3) 0.003(3)
C34 0.122(8) 0.175(10) 0.096(8) 0.032(7) 0.077(7) 0.013(7)
C35 0.173(11) 0.192(13) 0.144(9) 0.036(10) 0.088(9) 0.001(10)
C36 0.187(11) 0.212(13) 0.126(9) 0.035(10) 0.071(9) 0.002(10)
C37 0.132(7) 0.122(7) 0.138(7) 0.023(6) 0.031(7) -0.008(7)
C38 0.144(9) 0.179(10) 0.200(10) 0.025(8) 0.072(8) -0.021(8)
C39 0.166(9) 0.171(10) 0.191(10) 0.007(8) 0.064(8) -0.002(8)
C40 0.120(9) 0.057(7) 0.111(9) 0.035(7) 0.023(8) 0.003(6)
C41 0.170(12) 0.089(9) 0.134(11) 0.022(8) -0.006(9) -0.001(8)
C42 0.193(12) 0.103(10) 0.149(11) 0.028(9) 0.023(10) 0.040(9)
C43 0.215(17) 0.261(18) 0.243(18) -0.009(15) 0.049(14) -0.103(14)
N1 0.131(7) 0.212(8) 0.116(6) 0.038(6) -0.004(6) 0.020(6)
N2 0.143(7) 0.208(8) 0.111(7) 0.023(7) -0.023(6) 0.026(7)
N3 0.121(7) 0.035(4) 0.045(5) 0.005(4) -0.008(4) 0.001(4)
N4 0.118(7) 0.043(5) 0.052(5) -0.001(4) -0.020(5) -0.011(5)
N5 0.043(4) 0.041(4) 0.093(6) 0.001(4) 0.039(4) 0.011(3)
N6 0.036(4) 0.069(5) 0.104(6) 0.008(5) 0.042(4) 0.003(4)
N7 0.128(8) 0.182(10) 0.106(7) 0.026(7) 0.077(7) 0.015(7)
N8 0.118(7) 0.156(9) 0.175(8) 0.009(7) 0.102(6) -0.024(6)
N9 0.142(9) 0.079(8) 0.079(7) 0.032(6) -0.010(6) -0.017(6)
O1 0.047(3) 0.044(3) 0.042(3) 0.002(2) 0.021(3) 0.004(2)
O2 0.049(3) 0.086(5) 0.055(4) 0.025(3) 0.022(3) 0.003(3)
O3 0.054(4) 0.072(4) 0.083(5) -0.002(4) 0.033(4) 0.006(3)
O4 0.052(4) 0.127(7) 0.091(5) 0.021(4) 0.036(4) 0.016(4)
O5 0.099(5) 0.015(3) 0.046(3) 0.002(2) -0.002(3) -0.005(3)
O6 0.080(4) 0.023(3) 0.033(3) 0.003(2) -0.003(3) 0.001(2)
O7 0.064(3) 0.016(3) 0.049(3) -0.006(2) 0.005(3) -0.003(2)
O8 0.109(5) 0.019(3) 0.057(4) -0.003(3) 0.003(3) -0.001(3)
O9 0.062(4) 0.019(3) 0.176(7) 0.007(4) 0.067(4) -0.001(3)
O10 0.048(3) 0.025(3) 0.113(5) -0.003(3) 0.044(3) -0.002(2)
O11 0.038(3) 0.017(3) 0.143(6) 0.012(3) 0.012(4) -0.003(2)
O12 0.053(4) 0.019(3) 0.099(5) 0.004(3) -0.006(3) 0.000(2)
O13 0.073(5) 0.086(5) 0.063(5) 0.009(4) 0.037(4) 0.003(4)
O14 0.044(4) 0.091(6) 0.144(7) 0.051(5) 0.010(4) -0.007(4)
O15 0.084(5) 0.085(6) 0.103(6) 0.053(5) 0.035(5) 0.033(4)
O16 0.129(7) 0.161(9) 0.078(5) 0.009(5) 0.057(5) 0.044(6)
Y1 0.0396(4) 0.0149(3) 0.0357(4) 0.0016(3) 0.0081(3) 0.0008(3)
Y2 0.0423(5) 0.0167(4) 0.0768(6) 0.0091(3) 0.0278(4) 0.0032(3)

loop_
_atom_type_symbol
_atom_type_description
_atom_type_scat_dispersion_real
_atom_type_scat_dispersion_imag
_atom_type_scat_source
C C 0.0033 0.0016 'International Tables Vol C Tables 4.2.6.8 and 6.1.1.4'
H H 0.0000 0.0000 'International Tables Vol C Tables 4.2.6.8 and 6.1.1.4'
N N 0.0061 0.0033 'International Tables Vol C Tables 4.2.6.8 and 6.1.1.4'
O O 0.0106 0.0060 'International Tables Vol C Tables 4.2.6.8 and 6.1.1.4'
Y Y -2.7962 3.5667 'International Tables Vol C Tables 4.2.6.8 and 6.1.1.4'

loop_
_geom_angle_atom_site_label_1
_geom_angle_atom_site_label_2
_geom_angle_atom_site_label_3
_geom_angle
_geom_angle_site_symmetry_1
_geom_angle_site_symmetry_3
_geom_angle_publ_flag
C2 C1 H1 127.1 . . ?
N2 C1 H1 127.1 . . ?
N2 C1 C2 105.8(13) . . ?
C1 C2 H2 123.6 . . ?
C3 C2 C1 112.8(12) . . ?
C3 C2 H2 123.6 . . ?
C2 C3 C4 122.2(11) . . ?
C2 C3 N1 100.8(11) . . ?
N1 C3 C4 128.2(11) . . ?
C3 C4 C9 119.9(9) . . ?
C5 C4 C3 121.2(10) . . ?
C5 C4 C9 118.8(9) . . ?
C4 C5 H5 119.3 . . ?
C4 C5 C6 121.4(10) . . ?
C6 C5 H5 119.3 . . ?
C5 C6 C7 119.3(8) . . ?
C5 C6 C10 120.5(8) . . ?
C7 C6 C10 120.0(8) . . ?
C6 C7 H7 120.2 . . ?
C8 C7 C6 119.6(9) . . ?
C8 C7 H7 120.2 . . ?
C7 C8 C9 121.2(9) . . ?
C7 C8 C11 119.7(9) . . ?
C9 C8 C11 119.0(8) . . ?
C4 C9 C8 119.6(9) . . ?
C4 C9 H9 120.2 . . ?
C8 C9 H9 120.2 . . ?
C6 C10 Y1 172.8(6) . . ?
O1 C10 C6 121.3(8) . . ?
O1 C10 O2 122.2(8) . . ?
O1 C10 Y1 64.2(4) . . ?
O2 C10 C6 116.6(8) . . ?
O2 C10 Y1 58.2(4) . . ?
C8 C11 Y2 170.5(7) . . ?
O3 C11 C8 120.8(8) . . ?
O3 C11 Y2 60.3(4) . . ?
O4 C11 C8 121.3(9) . . ?
O4 C11 O3 117.9(8) . . ?
O4 C11 Y2 58.2(5) . . ?
C13 C12 H12 126.3 . . ?
N4 C12 H12 126.3 . . ?
N4 C12 C13 107.3(8) . . ?
C12 C13 H13 127.6 . . ?
C12 C13 C14 104.8(8) . . ?
C14 C13 H13 127.6 . . ?
C13 C14 C15 127.6(7) . . ?
N3 C14 C13 111.7(7) . . ?
N3 C14 C15 120.6(7) . . ?
C16 C15 C14 120.6(7) . . ?
C16 C15 C20 118.7(7) . . ?
C20 C15 C14 120.7(7) . . ?
C15 C16 H16 119.4 . . ?
C15 C16 C17 121.3(7) . . ?
C17 C16 H16 119.4 . . ?
C16 C17 C18 119.2(6) . . ?
C16 C17 C21 120.1(6) . . ?
C18 C17 C21 120.7(6) . . ?
C17 C18 H18 120.1 . . ?
C19 C18 C17 119.7(6) . . ?
C19 C18 H18 120.1 . . ?
C18 C19 C22 120.1(6) . . ?
C20 C19 C18 120.7(6) . . ?
C20 C19 C22 119.2(6) . . ?
C15 C20 H20 119.8 . . ?
C19 C20 C15 120.4(7) . . ?
C19 C20 H20 119.8 . . ?
O5 C21 C17 117.2(7) . . ?
O5 C21 O6 125.0(7) . . ?
O6 C21 C17 117.8(6) . . ?
C19 C22 Y1 171.7(6) . 1_545 ?
O7 C22 C19 121.3(6) . . ?
O7 C22 O8 118.6(6) . . ?
O7 C22 Y1 60.0(3) . 1_545 ?
O8 C22 C19 120.1(7) . . ?
O8 C22 Y1 59.6(4) . 1_545 ?
C24 C23 H23 126.3 . . ?
N6 C23 H23 126.3 . . ?
N6 C23 C24 107.4(7) . . ?
C23 C24 H24 127.2 . . ?
C23 C24 C25 105.5(8) . . ?
C25 C24 H24 127.2 . . ?
C24 C25 C26 127.5(7) . . ?
N5 C25 C24 110.3(7) . . ?
N5 C25 C26 122.2(7) . . ?
C27 C26 C25 122.7(6) . . ?
C27 C26 C31 117.2(6) . . ?
C31 C26 C25 120.1(6) . . ?
C26 C27 H27 118.7 . . ?
C26 C27 C28 122.5(6) . . ?
C28 C27 H27 118.7 . . ?
C27 C28 C29 119.0(6) . . ?
C27 C28 C32 121.7(6) . . ?
C29 C28 C32 119.2(6) . . ?
C28 C29 H29 120.2 . . ?
C30 C29 C28 119.6(6) . . ?
C30 C29 H29 120.2 . . ?
C29 C30 C33 119.3(6) . . ?
C31 C30 C29 120.3(6) . . ?
C31 C30 C33 120.4(6) . . ?
C26 C31 H31 119.4 . . ?
C30 C31 C26 121.3(6) . . ?
C30 C31 H31 119.4 . . ?
O9 C32 C28 117.6(7) . . ?
O9 C32 O10 123.9(7) . . ?
O10 C32 C28 118.4(6) . . ?
C30 C33 Y2 176.6(5) . 1_565 ?
O11 C33 C30 120.7(6) . . ?
O11 C33 O12 120.8(7) . . ?
O11 C33 Y2 61.3(4) . 1_565 ?
O12 C33 C30 118.5(7) . . ?
O12 C33 Y2 59.7(4) . 1_565 ?
N7 C34 H34 116.4 . . ?
O13 C34 H34 116.4 . . ?
O13 C34 N7 127.2(17) . . ?
H35A C35 H35B 109.5 . . ?
H35A C35 H35C 109.5 . . ?
H35B C35 H35C 109.5 . . ?
N7 C35 H35A 109.5 . . ?
N7 C35 H35B 109.5 . . ?
N7 C35 H35C 109.5 . . ?
H36A C36 H36B 109.5 . . ?
H36A C36 H36C 109.5 . . ?
H36B C36 H36C 109.5 . . ?
N7 C36 H36A 109.5 . . ?
N7 C36 H36B 109.5 . . ?
N7 C36 H36C 109.5 . . ?
N8 C37 H37 112.9 . . ?
N8 C37 O14 134.2(17) . . ?
O14 C37 H37 112.9 . . ?
H38A C38 H38B 109.5 . . ?
H38A C38 H38C 109.5 . . ?
H38B C38 H38C 109.5 . . ?
N8 C38 H38A 109.5 . . ?
N8 C38 H38B 109.5 . . ?
N8 C38 H38C 109.5 . . ?
H39A C39 H39B 109.5 . . ?
H39A C39 H39C 109.5 . . ?
H39B C39 H39C 109.5 . . ?
N8 C39 H39A 109.5 . . ?
N8 C39 H39B 109.5 . . ?
N8 C39 H39C 109.5 . . ?
N9 C40 H40 116.9 . . ?
O15 C40 H40 116.9 . . ?
O15 C40 N9 126.2(14) . . ?
H41A C41 H41B 109.5 . . ?
H41A C41 H41C 109.5 . . ?
H41B C41 H41C 109.5 . . ?
N9 C41 H41A 109.5 . . ?
N9 C41 H41B 109.5 . . ?
N9 C41 H41C 109.5 . . ?
H42A C42 H42B 109.5 . . ?
H42A C42 H42C 109.5 . . ?
H42B C42 H42C 109.5 . . ?
N9 C42 H42A 109.5 . . ?
N9 C42 H42B 109.5 . . ?
N9 C42 H42C 109.5 . . ?
H43A C43 H43B 109.5 . . ?
H43A C43 H43C 109.5 . . ?
H43B C43 H43C 109.5 . . ?
O16 C43 H43A 109.5 . . ?
O16 C43 H43B 109.5 . . ?
O16 C43 H43C 109.5 . . ?
C3 N1 N2 107.9(12) . . ?
C1 N2 N1 106.0(13) . . ?
C1 N2 H2A 127.0 . . ?
N1 N2 H2A 127.0 . . ?
C14 N3 N4 105.1(7) . . ?
C12 N4 N3 111.1(7) . . ?
C12 N4 H4 124.4 . . ?
N3 N4 H4 124.4 . . ?
C25 N5 N6 105.2(7) . . ?
C23 N6 H6 124.3 . . ?
N5 N6 C23 111.5(7) . . ?
N5 N6 H6 124.3 . . ?
C34 N7 C35 120.9(15) . . ?
C34 N7 C36 124.9(16) . . ?
C35 N7 C36 114.1(14) . . ?
C37 N8 C38 158.4(18) . . ?
C37 N8 C39 106.4(13) . . ?
C38 N8 C39 95.2(10) . . ?
C40 N9 C41 122.0(14) . . ?
C40 N9 C42 120.1(14) . . ?
C42 N9 C41 117.5(11) . . ?
C10 O1 Y1 89.3(5) . . ?
C10 O2 Y1 94.0(5) . . ?
C11 O3 Y2 92.4(5) . . ?
C11 O4 Y2 94.9(6) . . ?
C21 O5 Y1 167.5(6) . . ?
C21 O6 Y1 144.9(5) . 7_556 ?
C22 O7 Y1 93.3(4) . 1_545 ?
C22 O8 Y1 93.2(4) . 1_545 ?
C32 O9 Y2 170.6(6) . . ?
C32 O10 Y2 140.4(5) . 5_666 ?
C33 O11 Y2 92.5(4) . 1_565 ?
C33 O12 Y2 93.3(4) . 1_565 ?
C34 O13 Y1 132.6(9) . . ?
C37 O14 Y1 132.8(9) . . ?
C40 O15 Y2 131.9(9) . . ?
C43 O16 Y2 152.1(9) . . ?
C10 Y1 C22 94.2(3) . 1_565 ?
O1 Y1 C10 26.5(2) . . ?
O1 Y1 C22 97.7(2) . 1_565 ?
O2 Y1 C10 27.9(2) . . ?
O2 Y1 C22 87.6(2) . 1_565 ?
O2 Y1 O1 54.35(18) . . ?
O2 Y1 O7 94.1(2) . 1_565 ?
O2 Y1 O8 86.7(2) . 1_565 ?
O2 Y1 O13 126.8(2) . . ?
O5 Y1 C10 82.8(3) . . ?
O5 Y1 C22 176.9(2) . 1_565 ?
O5 Y1 O1 79.26(19) . . ?
O5 Y1 O2 90.1(2) . . ?
O5 Y1 O6 84.59(18) . 7_556 ?
O5 Y1 O7 155.84(18) . 1_565 ?
O5 Y1 O8 150.44(19) . 1_565 ?
O5 Y1 O13 81.4(2) . . ?
O5 Y1 O14 88.1(3) . . ?
O6 Y1 C10 102.6(2) 7_556 . ?
O6 Y1 C22 96.9(2) 7_556 1_565 ?
O6 Y1 O1 127.78(19) 7_556 . ?
O6 Y1 O2 76.6(2) 7_556 . ?
O6 Y1 O7 73.35(17) 7_556 1_565 ?
O6 Y1 O8 122.96(19) 7_556 1_565 ?
O6 Y1 O13 152.5(2) 7_556 . ?
O7 Y1 C10 111.2(2) 1_565 . ?
O7 Y1 C22 26.72(18) 1_565 1_565 ?
O7 Y1 O1 122.11(17) 1_565 . ?
O8 Y1 C10 80.8(3) 1_565 . ?
O8 Y1 C22 27.27(19) 1_565 1_565 ?
O8 Y1 O1 75.08(19) 1_565 . ?
O8 Y1 O7 53.68(17) 1_565 1_565 ?
O13 Y1 C10 99.0(3) . . ?
O13 Y1 C22 98.3(2) . 1_565 ?
O13 Y1 O1 72.5(2) . . ?
O13 Y1 O7 114.1(2) . 1_565 ?
O13 Y1 O8 77.1(2) . 1_565 ?
O14 Y1 C10 169.6(3) . . ?
O14 Y1 C22 94.8(3) . 1_565 ?
O14 Y1 O1 146.0(2) . . ?
O14 Y1 O2 158.1(3) . . ?
O14 Y1 O6 81.5(3) . 7_556 ?
O14 Y1 O7 79.1(2) . 1_565 ?
O14 Y1 O8 105.2(3) . 1_565 ?
O14 Y1 O13 74.5(3) . . ?
C11 Y2 C33 86.4(3) . 1_545 ?
O3 Y2 C11 27.2(2) . . ?
O3 Y2 C33 93.1(2) . 1_545 ?
O3 Y2 O11 108.2(2) . 1_545 ?
O4 Y2 C11 26.8(2) . . ?
O4 Y2 C33 84.8(3) . 1_545 ?
O4 Y2 O3 53.9(2) . . ?
O4 Y2 O11 78.0(3) . 1_545 ?
O4 Y2 O12 95.2(3) . 1_545 ?
O9 Y2 C11 90.7(3) . . ?
O9 Y2 C33 176.1(2) . 1_545 ?
O9 Y2 O3 83.1(2) . . ?
O9 Y2 O4 93.7(3) . . ?
O9 Y2 O10 82.3(2) . 5_666 ?
O9 Y2 O11 156.6(2) . 1_545 ?
O9 Y2 O12 150.1(2) . 1_545 ?
O9 Y2 O15 77.5(3) . . ?
O9 Y2 O16 91.9(3) . . ?
O10 Y2 C11 104.6(3) 5_666 . ?
O10 Y2 C33 100.9(2) 5_666 1_545 ?
O10 Y2 O3 128.9(2) 5_666 . ?
O10 Y2 O4 78.6(2) 5_666 . ?
O10 Y2 O11 74.72(18) 5_666 1_545 ?
O10 Y2 O12 127.48(18) 5_666 1_545 ?
O10 Y2 O15 146.1(2) 5_666 . ?
O11 Y2 C11 91.2(3) 1_545 . ?
O11 Y2 C33 26.24(19) 1_545 1_545 ?
O12 Y2 C11 84.6(3) 1_545 . ?
O12 Y2 C33 27.02(19) 1_545 1_545 ?
O12 Y2 O3 79.3(2) 1_545 . ?
O12 Y2 O11 53.20(17) 1_545 1_545 ?
O15 Y2 C11 102.5(3) . . ?
O15 Y2 C33 100.6(3) . 1_545 ?
O15 Y2 O3 75.4(3) . . ?
O15 Y2 O4 129.2(3) . . ?
O15 Y2 O11 124.6(3) . 1_545 ?
O15 Y2 O12 74.8(2) . 1_545 ?
O16 Y2 C11 177.1(3) . . ?
O16 Y2 C33 91.0(3) . 1_545 ?
O16 Y2 O3 152.1(3) . . ?
O16 Y2 O4 154.0(3) . . ?
O16 Y2 O10 77.0(3) . 5_666 ?
O16 Y2 O11 86.9(3) . 1_545 ?
O16 Y2 O12 92.5(3) . 1_545 ?
O16 Y2 O15 76.8(3) . . ?

loop_
_geom_bond_atom_site_label_1
_geom_bond_atom_site_label_2
_geom_bond_distance
_geom_bond_site_symmetry_2
_geom_bond_publ_flag
C1 H1 0.9300 . ?
C1 C2 1.372(9) . ?
C1 N2 1.306(9) . ?
C2 H2 0.9300 . ?
C2 C3 1.303(9) . ?
C3 C4 1.414(14) . ?
C3 N1 1.383(9) . ?
C4 C5 1.378(13) . ?
C4 C9 1.409(14) . ?
C5 H5 0.9300 . ?
C5 C6 1.406(13) . ?
C6 C7 1.410(12) . ?
C6 C10 1.516(12) . ?
C7 H7 0.9300 . ?
C7 C8 1.363(12) . ?
C8 C9 1.412(13) . ?
C8 C11 1.456(12) . ?
C9 H9 0.9300 . ?
C10 O1 1.225(10) . ?
C10 O2 1.286(10) . ?
C10 Y1 2.744(9) . ?
C11 O3 1.268(10) . ?
C11 O4 1.254(10) . ?
C11 Y2 2.767(9) . ?
C12 H12 0.9300 . ?
C12 C13 1.382(12) . ?
C12 N4 1.334(11) . ?
C13 H13 0.9300 . ?
C13 C14 1.387(11) . ?
C14 C15 1.482(10) . ?
C14 N3 1.320(10) . ?
C15 C16 1.381(10) . ?
C15 C20 1.409(10) . ?
C16 H16 0.9300 . ?
C16 C17 1.389(10) . ?
C17 C18 1.410(9) . ?
C17 C21 1.497(10) . ?
C18 H18 0.9300 . ?
C18 C19 1.375(9) . ?
C19 C20 1.378(10) . ?
C19 C22 1.459(9) . ?
C20 H20 0.9300 . ?
C21 O5 1.232(8) . ?
C21 O6 1.251(9) . ?
C22 O7 1.267(8) . ?
C22 O8 1.291(9) . ?
C22 Y1 2.813(7) 1_545 ?
C23 H23 0.9300 . ?
C23 C24 1.348(12) . ?
C23 N6 1.343(11) . ?
C24 H24 0.9300 . ?
C24 C25 1.403(11) . ?
C25 C26 1.459(10) . ?
C25 N5 1.329(9) . ?
C26 C27 1.376(10) . ?
C26 C31 1.412(9) . ?
C27 H27 0.9300 . ?
C27 C28 1.381(9) . ?
C28 C29 1.397(10) . ?
C28 C32 1.494(10) . ?
C29 H29 0.9300 . ?
C29 C30 1.384(9) . ?
C30 C31 1.368(9) . ?
C30 C33 1.491(9) . ?
C31 H31 0.9300 . ?
C32 O9 1.219(8) . ?
C32 O10 1.246(8) . ?
C33 O11 1.232(9) . ?
C33 O12 1.267(8) . ?
C33 Y2 2.784(7) 1_565 ?
C34 H34 0.9300 . ?
C34 N7 1.337(16) . ?
C34 O13 1.148(15) . ?
C35 H35A 0.9600 . ?
C35 H35B 0.9600 . ?
C35 H35C 0.9600 . ?
C35 N7 1.419(19) . ?
C36 H36A 0.9600 . ?
C36 H36B 0.9600 . ?
C36 H36C 0.9600 . ?
C36 N7 1.462(19) . ?
C37 H37 0.9300 . ?
C37 N8 1.094(17) . ?
C37 O14 1.297(17) . ?
C38 H38A 0.9600 . ?
C38 H38B 0.9600 . ?
C38 H38C 0.9600 . ?
C38 N8 1.364(17) . ?
C39 H39A 0.9600 . ?
C39 H39B 0.9600 . ?
C39 H39C 0.9600 . ?
C39 N8 1.496(18) . ?
C40 H40 0.9300 . ?
C40 N9 1.280(14) . ?
C40 O15 1.204(15) . ?
C41 H41A 0.9600 . ?
C41 H41B 0.9600 . ?
C41 H41C 0.9600 . ?
C41 N9 1.434(18) . ?
C42 H42A 0.9600 . ?
C42 H42B 0.9600 . ?
C42 H42C 0.9600 . ?
C42 N9 1.406(17) . ?
C43 H43A 0.9600 . ?
C43 H43B 0.9600 . ?
C43 H43C 0.9600 . ?
C43 O16 1.85(3) . ?
N1 N2 1.397(9) . ?
N2 H2A 0.8600 . ?
N3 N4 1.369(10) . ?
N4 H4 0.8600 . ?
N5 N6 1.349(9) . ?
N6 H6 0.8600 . ?
O1 Y1 2.470(5) . ?
O2 Y1 2.337(5) . ?
O3 Y2 2.406(6) . ?
O4 Y2 2.361(7) . ?
O5 Y1 2.252(5) . ?
O6 Y1 2.300(5) 7_556 ?
O7 Y1 2.440(5) 1_545 ?
O8 Y1 2.429(5) 1_545 ?
O9 Y2 2.233(5) . ?
O10 Y2 2.304(5) 5_666 ?
O11 Y2 2.443(5) 1_565 ?
O12 Y2 2.408(5) 1_565 ?
O13 Y1 2.381(7) . ?
O14 Y1 2.254(7) . ?
O15 Y2 2.333(8) . ?
O16 Y2 2.292(7) . ?
